data_7220308
loop_
_publ_author_name
'Frizzo, Clarissa P.'
'Tier, Aniele Z.'
'Gindri, Izabelle M.'
'Meyer, Alexandre R.'
'Black, Gabrielle'
'Belladona, Andrei L.'
'Martins, Marcos A. P.'

_publ_section_title
;
 Thermodynamic, energetic, and topological properties of crystal packing
 of pyrazolo[1,5-a]pyrimidines governed by weak electrostatic
 intermolecular interactions
;
_journal_issue 23
_journal_name_full CrystEngComm
_journal_page_first 4325
_journal_paper_doi 10.1039/C5CE00613A
_journal_volume 17
_journal_year 2015
_chemical_absolute_configuration unk
_chemical_formula_moiety 'C12 H10 N4'
_chemical_formula_sum 'C12 H10 N4'
_chemical_formula_weight 210.24
_chemical_melting_point ?
_chemical_name_common pyrazolo[1,5-a]pyrimidine
_chemical_name_systematic
;
2-methyl-7-(pyrid-2-yl)pyrazolo[1,5-a]pyrimidine
;
_space_group_IT_number 19
_symmetry_cell_setting orthorhombic
_symmetry_space_group_name_Hall 'P 2ac 2ab'
_symmetry_space_group_name_H-M 'P 21 21 21'
_atom_sites_solution_hydrogens geom
_atom_sites_solution_primary direct
_atom_sites_solution_secondary difmap
_audit_conform_dict_location ftp://ftp.iucr.org/pub/cif_core.dic
_audit_conform_dict_name cif_core.dic
_audit_conform_dict_version 2.4
_audit_creation_date 2015-03-25T07:11:41-00:00
_audit_creation_method 'WinGX routine CIF_UPDATE'
_audit_update_record
;
2015-03-25 deposited with the CCDC.
2015-05-01 downloaded from the CCDC.
;
_cell_angle_alpha 90
_cell_angle_beta 90
_cell_angle_gamma 90
_cell_formula_units_Z 4
_cell_length_a 4.0774(3)
_cell_length_b 12.7591(6)
_cell_length_c 19.5223(9)
_cell_measurement_reflns_used 1128
_cell_measurement_temperature 296(2)
_cell_measurement_theta_max 19.23
_cell_measurement_theta_min 2.627
_cell_volume 1015.63(10)
_computing_cell_refinement 'BRUKER SAINT'
_computing_data_collection 'BRUKER APEX-II'
_computing_data_reduction 'BRUKER SOFTWARE'
_computing_molecular_graphics 'ORTEP-3 (Farrugia, 2000)'
_computing_publication_material 'SHELXL-97 (Shekdrick, 1997)'
_computing_structure_refinement 'SHELXL-97 (Sheldrick, 1997)'
_computing_structure_solution 'SHELX97 (Sheldrick, 1997)'
_diffrn_ambient_temperature 296(2)
_diffrn_detector_area_resol_mean none
_diffrn_measured_fraction_theta_full 0.988
_diffrn_measured_fraction_theta_max 0.988
_diffrn_measurement_device_type 'X8 APEX II'
_diffrn_measurement_method 'phi and omega scans'
_diffrn_radiation_monochromator graphite
_diffrn_radiation_type MoK\a
_diffrn_radiation_wavelength 0.71073
_diffrn_reflns_av_R_equivalents 0.0565
_diffrn_reflns_av_unetI/netI 0.0554
_diffrn_reflns_limit_h_max 5
_diffrn_reflns_limit_h_min -2
_diffrn_reflns_limit_k_max 17
_diffrn_reflns_limit_k_min -17
_diffrn_reflns_limit_l_max 27
_diffrn_reflns_limit_l_min -27
_diffrn_reflns_number 11517
_diffrn_reflns_theta_full 29.53
_diffrn_reflns_theta_max 29.53
_diffrn_reflns_theta_min 3.51
_diffrn_standards_decay_% none
_diffrn_standards_interval_count none
_diffrn_standards_interval_time none
_diffrn_standards_number none
_exptl_absorpt_coefficient_mu 0.088
_exptl_absorpt_correction_T_max 0.993
_exptl_absorpt_correction_T_min 0.9436
_exptl_absorpt_correction_type gaussian
_exptl_absorpt_process_details XPREP
_exptl_crystal_colour 'yellow pale'
_exptl_crystal_density_diffrn 1.375
_exptl_crystal_density_meas ?
_exptl_crystal_density_method 'not measured'
_exptl_crystal_description block
_exptl_crystal_F_000 440
_exptl_crystal_size_max 0.67
_exptl_crystal_size_mid 0.2
_exptl_crystal_size_min 0.08
_refine_diff_density_max 0.141
_refine_diff_density_min -0.181
_refine_diff_density_rms 0.039
_refine_ls_abs_structure_details 'Flack H D (1983), Acta Cryst. A39, 876-881'
_refine_ls_abs_structure_Flack 0
_refine_ls_extinction_coef none
_refine_ls_extinction_method none
_refine_ls_goodness_of_fit_ref 0.957
_refine_ls_hydrogen_treatment constr
_refine_ls_matrix_type full
_refine_ls_number_parameters 145
_refine_ls_number_reflns 2819
_refine_ls_number_restraints 0
_refine_ls_restrained_S_all 0.957
_refine_ls_R_factor_all 0.1094
_refine_ls_R_factor_gt 0.0507
_refine_ls_shift/su_max 0
_refine_ls_shift/su_mean 0
_refine_ls_structure_factor_coef Fsqd
_refine_ls_weighting_details 'calc w=1/[\s^2^(Fo^2^)+(0.0740P)^2^+0.0000P] where P=(Fo^2^+2Fc^2^)/3'
_refine_ls_weighting_scheme calc
_refine_ls_wR_factor_gt 0.1222
_refine_ls_wR_factor_ref 0.1464
_reflns_number_gt 1463
_reflns_number_total 2819
_reflns_threshold_expression >2\s(I)
_cod_data_source_file c5ce00613a2.cif
_cod_data_source_block p212121
_cod_depositor_comments
;
The following automatic conversions were performed:

'_chemical_melting_point' value 'none' was changed to '?' - the value
is undefined or not given.

'_symmetry_cell_setting' value 'Orthorhombic' changed to
'orthorhombic' according to
/usr/data/users/saulius/crontab/automatic-downloads/rss-feeds/RSC/lib/dictionaries/cif_core.dic
dictionary named 'cif_core.dic' version 2.4.2 from 2011-04-26.

'_exptl_absorpt_correction_type' value 'Gaussian' changed to
'gaussian' according to
/usr/data/users/saulius/crontab/automatic-downloads/rss-feeds/RSC/lib/dictionaries/cif_core.dic
dictionary named 'cif_core.dic' version 2.4.2 from 2011-04-26.

'_exptl_crystal_density_meas' value 'none' was changed to '?' - the
value is perceived as not measured.

Automatic conversion script
Id: cif_fix_values 3271 2015-04-21 07:52:19Z andrius 

 Adding full bibliography for 7220304--7220315.cif.
;
_cod_original_sg_symbol_H-M P212121
_cod_database_code 7220308

loop_
_symmetry_equiv_pos_as_xyz
'x, y, z'
'-x+1/2, -y, z+1/2'
'-x, y+1/2, -z+1/2'
'x+1/2, -y+1/2, -z'

loop_
_atom_site_label
_atom_site_type_symbol
_atom_site_fract_x
_atom_site_fract_y
_atom_site_fract_z
_atom_site_U_iso_or_equiv
_atom_site_adp_type
_atom_site_occupancy
_atom_site_symmetry_multiplicity
_atom_site_calc_flag
_atom_site_refinement_flags
N1 N 0.6999(4) 0.06150(15) 0.11796(8) 0.0518(5) Uani 1 1 d .
N8 N 0.5458(4) -0.03299(14) 0.11166(8) 0.0486(5) Uani 1 1 d .
C74 C 0.1625(7) 0.1004(2) -0.12255(13) 0.0695(7) Uani 1 1 d .
H10 H 0.1103 0.1334 -0.1636 0.083 Uiso 1 1 calc R
N4 N 0.4734(5) -0.19333(17) 0.17477(11) 0.0674(6) Uani 1 1 d .
N72 N 0.2159(6) -0.05853(18) -0.05949(10) 0.0743(6) Uani 1 1 d .
C71 C 0.3077(5) -0.00291(17) -0.00526(11) 0.0495(5) Uani 1 1 d .
C7 C 0.3674(5) -0.06855(17) 0.05698(10) 0.0488(5) Uani 1 1 d .
C76 C 0.3295(7) 0.10367(19) -0.00653(12) 0.0642(6) Uani 1 1 d .
H12 H 0.3914 0.1405 0.0325 0.077 Uiso 1 1 calc R
C3A C 0.5996(5) -0.09604(19) 0.16946(12) 0.0555(6) Uani 1 1 d .
C6 C 0.2433(6) -0.16644(18) 0.06346(11) 0.0577(6) Uani 1 1 d .
H6 H 0.1182 -0.1946 0.0281 0.069 Uiso 1 1 calc R
C2 C 0.8450(5) 0.0578(2) 0.18017(11) 0.0562(6) Uani 1 1 d .
C5 C 0.2998(6) -0.2258(2) 0.12223(13) 0.0663(7) Uani 1 1 d .
H5 H 0.2089 -0.2925 0.1244 0.08 Uiso 1 1 calc R
C3 C 0.7908(5) -0.0370(2) 0.21252(11) 0.0620(6) Uani 1 1 d .
H3 H 0.869 -0.057 0.2553 0.074 Uiso 1 1 calc R
C75 C 0.2575(7) 0.1568(2) -0.06724(12) 0.0701(7) Uani 1 1 d .
H11 H 0.2744 0.2294 -0.0696 0.084 Uiso 1 1 calc R
C73 C 0.1453(8) -0.0051(3) -0.11661(14) 0.0826(9) Uani 1 1 d .
H9 H 0.0798 -0.0431 -0.1549 0.099 Uiso 1 1 calc R
C21 C 1.0260(7) 0.1509(2) 0.20566(13) 0.0714(7) Uani 1 1 d .
H1A H 1.0212 0.205 0.1715 0.107 Uiso 1 1 calc R
H1B H 1.2494 0.1318 0.215 0.107 Uiso 1 1 calc R
H1C H 0.9246 0.1759 0.2469 0.107 Uiso 1 1 calc R

loop_
_atom_site_aniso_label
_atom_site_aniso_U_11
_atom_site_aniso_U_22
_atom_site_aniso_U_33
_atom_site_aniso_U_23
_atom_site_aniso_U_13
_atom_site_aniso_U_12
N1 0.0511(9) 0.0582(12) 0.0459(10) -0.0036(8) -0.0010(8) 0.0032(9)
N8 0.0482(9) 0.0519(12) 0.0455(11) 0.0028(8) 0.0047(8) 0.0091(8)
C74 0.0761(16) 0.0800(19) 0.0524(15) 0.0136(13) -0.0054(13) -0.0028(14)
N4 0.0648(12) 0.0687(15) 0.0685(14) 0.0203(11) 0.0072(11) 0.0087(11)
N72 0.1036(17) 0.0691(14) 0.0503(12) -0.0038(10) -0.0074(12) -0.0140(13)
C71 0.0490(10) 0.0558(14) 0.0437(12) -0.0015(10) 0.0031(10) -0.0009(10)
C7 0.0481(10) 0.0503(14) 0.0479(12) -0.0040(10) 0.0039(9) 0.0063(10)
C76 0.0859(16) 0.0548(15) 0.0519(14) 0.0000(12) -0.0077(14) 0.0042(12)
C3A 0.0541(12) 0.0647(16) 0.0477(13) 0.0106(12) 0.0077(10) 0.0131(11)
C6 0.0566(13) 0.0532(15) 0.0632(15) -0.0029(11) 0.0078(11) 0.0040(11)
C2 0.0479(11) 0.0737(16) 0.0469(13) -0.0049(12) 0.0034(9) 0.0141(11)
C5 0.0652(14) 0.0539(15) 0.0798(18) 0.0106(13) 0.0122(14) 0.0063(12)
C3 0.0554(12) 0.0849(17) 0.0457(13) 0.0070(13) -0.0014(11) 0.0144(13)
C75 0.0886(18) 0.0664(17) 0.0554(15) 0.0050(12) -0.0058(14) 0.0046(14)
C73 0.111(2) 0.090(2) 0.0470(16) 0.0019(13) -0.0153(16) -0.0160(18)
C21 0.0658(14) 0.0867(19) 0.0617(16) -0.0176(14) -0.0081(13) 0.0051(14)

loop_
_atom_type_symbol
_atom_type_description
_atom_type_scat_dispersion_real
_atom_type_scat_dispersion_imag
_atom_type_scat_source
C C 0.0033 0.0016 'International Tables Vol C Tables 4.2.6.8 and 6.1.1.4'
H H 0 0 'International Tables Vol C Tables 4.2.6.8 and 6.1.1.4'
N N 0.0061 0.0033 'International Tables Vol C Tables 4.2.6.8 and 6.1.1.4'

loop_
_geom_angle_atom_site_label_1
_geom_angle_atom_site_label_2
_geom_angle_atom_site_label_3
_geom_angle
C2 N1 N8 104.55(18)
N1 N8 C7 127.40(17)
N1 N8 C3A 111.23(17)
C7 N8 C3A 121.3(2)
C73 C74 C75 118.4(2)
C73 C74 H10 120.8
C75 C74 H10 120.8
C5 N4 C3A 115.9(2)
C71 N72 C73 116.9(2)
N72 C71 C76 122.5(2)
N72 C71 C7 113.2(2)
C76 C71 C7 124.3(2)
C6 C7 N8 115.57(19)
C6 C7 C71 122.13(19)
N8 C7 C71 122.29(19)
C71 C76 C75 119.1(2)
C71 C76 H12 120.5
C75 C76 H12 120.5
N4 C3A C3 132.5(2)
N4 C3A N8 122.0(2)
C3 C3A N8 105.5(2)
C7 C6 C5 121.1(2)
C7 C6 H6 119.5
C5 C6 H6 119.5
N1 C2 C3 111.8(2)
N1 C2 C21 119.4(2)
C3 C2 C21 128.8(2)
N4 C5 C6 124.1(2)
N4 C5 H5 117.9
C6 C5 H5 117.9
C3A C3 C2 106.9(2)
C3A C3 H3 126.5
C2 C3 H3 126.5
C74 C75 C76 118.6(3)
C74 C75 H11 120.7
C76 C75 H11 120.7
N72 C73 C74 124.6(3)
N72 C73 H9 117.7
C74 C73 H9 117.7
C2 C21 H1A 109.5
C2 C21 H1B 109.5
H1A C21 H1B 109.5
C2 C21 H1C 109.5
H1A C21 H1C 109.5
H1B C21 H1C 109.5

loop_
_geom_bond_atom_site_label_1
_geom_bond_atom_site_label_2
_geom_bond_distance
N1 C2 1.352(3)
N1 N8 1.365(2)
N8 C7 1.369(3)
N8 C3A 1.403(3)
C74 C73 1.353(4)
C74 C75 1.355(3)
C74 H10 0.93
N4 C5 1.313(3)
N4 C3A 1.348(3)
N72 C71 1.329(3)
N72 C73 1.338(3)
C71 C76 1.363(3)
C71 C7 1.496(3)
C7 C6 1.354(3)
C76 C75 1.397(3)
C76 H12 0.93
C3A C3 1.372(3)
C6 C5 1.394(3)
C6 H6 0.93
C2 C3 1.382(3)
C2 C21 1.484(3)
C5 H5 0.93
C3 H3 0.93
C75 H11 0.93
C73 H9 0.93
C21 H1A 0.96
C21 H1B 0.96
C21 H1C 0.96

loop_
_geom_torsion_atom_site_label_1
_geom_torsion_atom_site_label_2
_geom_torsion_atom_site_label_3
_geom_torsion_atom_site_label_4
_geom_torsion
C2 N1 N8 C7 -178.89(18)
C2 N1 N8 C3A -1.0(2)
C73 N72 C71 C76 0.2(4)
C73 N72 C71 C7 177.5(2)
N1 N8 C7 C6 179.12(19)
C3A N8 C7 C6 1.4(3)
N1 N8 C7 C71 -2.1(3)
C3A N8 C7 C71 -179.81(17)
N72 C71 C7 C6 -19.6(3)
C76 C71 C7 C6 157.6(2)
N72 C71 C7 N8 161.7(2)
C76 C71 C7 N8 -21.1(3)
N72 C71 C76 C75 -1.0(4)
C7 C71 C76 C75 -177.9(2)
C5 N4 C3A C3 -179.5(2)
C5 N4 C3A N8 0.7(3)
N1 N8 C3A N4 -179.56(19)
C7 N8 C3A N4 -1.5(3)
N1 N8 C3A C3 0.6(2)
C7 N8 C3A C3 178.64(18)
N8 C7 C6 C5 -0.6(3)
C71 C7 C6 C5 -179.4(2)
N8 N1 C2 C3 1.0(2)
N8 N1 C2 C21 -177.40(18)
C3A N4 C5 C6 0.2(3)
C7 C6 C5 N4 -0.2(4)
N4 C3A C3 C2 -179.8(2)
N8 C3A C3 C2 0.1(2)
N1 C2 C3 C3A -0.7(2)
C21 C2 C3 C3A 177.5(2)
C73 C74 C75 C76 -0.7(4)
C71 C76 C75 C74 1.2(4)
C71 N72 C73 C74 0.2(5)
C75 C74 C73 N72 0.0(5)
